data_2236178
loop_
_publ_author_name
'Lejon, Tore'
'Gozhina, Olga V.'
'Khrustalev, Victor N.'

_publ_section_title
;
 (3a<i>S</i>,4<i>S</i>,6<i>S</i>,7a<i>R</i>)-Hexahydro-3a,5,5-trimethyl-2-phenyl-4,6-methano-1,3,2-benzodioxaborole
;
_journal_coeditor_code FB2267
_journal_issue 11
_journal_name_full 'Acta Crystallographica Section E'
_journal_page_first o3103
_journal_paper_doi 10.1107/S1600536812041712
_journal_volume 68
_journal_year 2012
_chemical_formula_iupac 'C16 H21 B O2'
_chemical_formula_moiety 'C16 H21 B O2'
_chemical_formula_sum 'C16 H21 B O2'
_chemical_formula_weight 256.14
_chemical_name_systematic
;
(3a<i>S</i>,4<i>S</i>,6<i>S</i>,7a<i>R</i>)-Hexahydro-3a,5,5-trimethyl-2-
phenyl-4,6-methano-1,3,2-benzodioxaborole
;
_space_group_IT_number 19
_symmetry_cell_setting orthorhombic
_symmetry_space_group_name_Hall 'P 2ac 2ab'
_symmetry_space_group_name_H-M 'P 21 21 21'
_atom_sites_solution_hydrogens difmap
_atom_sites_solution_primary direct
_atom_sites_solution_secondary difmap
_audit_creation_method SHELXL-97
_cell_angle_alpha 90.00
_cell_angle_beta 90.00
_cell_angle_gamma 90.00
_cell_formula_units_Z 4
_cell_length_a 8.4974(3)
_cell_length_b 11.8566(4)
_cell_length_c 13.9580(4)
_cell_measurement_reflns_used 7519
_cell_measurement_temperature 100(2)
_cell_measurement_theta_max 32.18
_cell_measurement_theta_min 2.25
_cell_volume 1406.27(8)
_computing_cell_refinement '<i>SAINT-Plus</i> (Bruker, 2001)'
_computing_data_collection '<i>APEX2</i> (Bruker, 2005)'
_computing_data_reduction '<i>SAINT-Plus</i> (Bruker, 2001)'
_computing_molecular_graphics '<i>SHELXTL</i> (Sheldrick, 2008)'
_computing_publication_material '<i>SHELXTL</i> (Sheldrick, 2008)'
_computing_structure_refinement '<i>SHELXTL</i> (Sheldrick, 2008)'
_computing_structure_solution '<i>SHELXTL</i> (Sheldrick, 2008)'
_diffrn_ambient_temperature 100(2)
_diffrn_measured_fraction_theta_full 1.000
_diffrn_measured_fraction_theta_max 1.000
_diffrn_measurement_device_type 'Bruker APEXII CCD'
_diffrn_measurement_method '\f and \w scans'
_diffrn_radiation_monochromator graphite
_diffrn_radiation_source 'fine-focus sealed tube'
_diffrn_radiation_type MoK\a
_diffrn_radiation_wavelength 0.71073
_diffrn_reflns_av_R_equivalents 0.0369
_diffrn_reflns_av_sigmaI/netI 0.0210
_diffrn_reflns_limit_h_max 12
_diffrn_reflns_limit_h_min -12
_diffrn_reflns_limit_k_max 18
_diffrn_reflns_limit_k_min -17
_diffrn_reflns_limit_l_max 21
_diffrn_reflns_limit_l_min -21
_diffrn_reflns_number 21778
_diffrn_reflns_theta_full 32.65
_diffrn_reflns_theta_max 32.65
_diffrn_reflns_theta_min 2.25
_exptl_absorpt_coefficient_mu 0.076
_exptl_absorpt_correction_T_max 0.986
_exptl_absorpt_correction_T_min 0.981
_exptl_absorpt_correction_type multi-scan
_exptl_absorpt_process_details '(<i>SADABS</i>; Sheldrick, 2003)'
_exptl_crystal_colour colourless
_exptl_crystal_density_diffrn 1.210
_exptl_crystal_density_method 'not measured'
_exptl_crystal_description prism
_exptl_crystal_F_000 552
_exptl_crystal_size_max 0.25
_exptl_crystal_size_mid 0.22
_exptl_crystal_size_min 0.18
_refine_diff_density_max 0.302
_refine_diff_density_min -0.197
_refine_ls_extinction_coef 0.015(3)
_refine_ls_extinction_expression Fc^*^=kFc[1+0.001xFc^2^\l^3^/sin(2\q)]^-1/4^
_refine_ls_extinction_method 'SHELXL97 (Sheldrick, 2008)'
_refine_ls_goodness_of_fit_ref 1.052
_refine_ls_hydrogen_treatment constr
_refine_ls_matrix_type full
_refine_ls_number_parameters 176
_refine_ls_number_reflns 2905
_refine_ls_number_restraints 0
_refine_ls_restrained_S_all 1.052
_refine_ls_R_factor_all 0.0375
_refine_ls_R_factor_gt 0.0339
_refine_ls_shift/su_max 0.000
_refine_ls_shift/su_mean 0.000
_refine_ls_structure_factor_coef Fsqd
_refine_ls_weighting_details 'calc w=1/[\s^2^(Fo^2^)+(0.0609P)^2^+0.0967P] where P=(Fo^2^+2Fc^2^)/3'
_refine_ls_weighting_scheme calc
_refine_ls_wR_factor_gt 0.0889
_refine_ls_wR_factor_ref 0.0920
_reflns_number_gt 2717
_reflns_number_total 2905
_reflns_threshold_expression I>2\s(I)
_cod_data_source_file fb2267.cif
_cod_data_source_block I
_cod_database_code 2236178
_cod_database_fobs_code 2236178

loop_
_symmetry_equiv_pos_as_xyz
'x, y, z'
'-x+1/2, -y, z+1/2'
'-x, y+1/2, -z+1/2'
'x+1/2, -y+1/2, -z'

loop_
_atom_site_type_symbol
_atom_site_label
_atom_site_fract_x
_atom_site_fract_y
_atom_site_fract_z
_atom_site_U_iso_or_equiv
_atom_site_adp_type
_atom_site_calc_flag
_atom_site_refinement_flags
_atom_site_occupancy
_atom_site_symmetry_multiplicity
O O1 0.47304(10) 0.46977(7) 0.16126(6) 0.01697(16) Uani d . 1 4
B B2 0.51357(15) 0.50773(11) 0.07183(9) 0.0155(2) Uani d . 1 4
O O3 0.43471(10) 0.60223(7) 0.04344(6) 0.01612(16) Uani d . 1 4
C C3A 0.33535(12) 0.64035(9) 0.12251(7) 0.01379(18) Uani d . 1 4
C C4 0.16707(12) 0.65105(9) 0.08556(7) 0.01398(18) Uani d . 1 4
H H4 0.1503 0.7117 0.0368 0.017 Uiso calc R 1 4
C C5 0.04178(12) 0.64743(9) 0.16843(8) 0.01482(18) Uani d . 1 4
C C6 0.05741(14) 0.51655(9) 0.16181(8) 0.0170(2) Uani d . 1 4
H H6 -0.0424 0.4734 0.1719 0.020 Uiso calc R 1 4
C C7 0.19909(14) 0.47449(10) 0.21897(8) 0.0181(2) Uani d . 1 4
H H7A 0.2184 0.3944 0.2029 0.022 Uiso calc R 1 4
H H7B 0.1743 0.4788 0.2882 0.022 Uiso calc R 1 4
C C7A 0.35083(13) 0.54313(9) 0.19900(7) 0.01454(19) Uani d . 1 4
H H7C 0.3886 0.5765 0.2606 0.017 Uiso calc R 1 4
C C8 0.10773(14) 0.53195(10) 0.05572(8) 0.0182(2) Uani d . 1 4
H H8A 0.0190 0.5329 0.0097 0.022 Uiso calc R 1 4
H H8B 0.1920 0.4800 0.0346 0.022 Uiso calc R 1 4
C C9 0.40689(14) 0.75145(9) 0.15593(8) 0.0180(2) Uani d . 1 4
H H9A 0.4052 0.8059 0.1031 0.027 Uiso calc R 1 4
H H9B 0.5158 0.7388 0.1763 0.027 Uiso calc R 1 4
H H9C 0.3457 0.7811 0.2098 0.027 Uiso calc R 1 4
C C10 -0.11904(13) 0.68839(11) 0.13230(9) 0.0195(2) Uani d . 1 4
H H10A -0.1992 0.6736 0.1812 0.029 Uiso calc R 1 4
H H10B -0.1464 0.6482 0.0733 0.029 Uiso calc R 1 4
H H10C -0.1142 0.7696 0.1194 0.029 Uiso calc R 1 4
C C11 0.07336(14) 0.70381(10) 0.26519(8) 0.0189(2) Uani d . 1 4
H H11A -0.0121 0.6856 0.3097 0.028 Uiso calc R 1 4
H H11B 0.0791 0.7857 0.2566 0.028 Uiso calc R 1 4
H H11C 0.1733 0.6762 0.2912 0.028 Uiso calc R 1 4
C C12 0.63777(13) 0.44754(9) 0.00804(8) 0.01522(19) Uani d . 1 4
C C13 0.68207(13) 0.49218(10) -0.08098(8) 0.0167(2) Uani d . 1 4
H H13 0.6353 0.5602 -0.1029 0.020 Uiso calc R 1 4
C C14 0.79409(15) 0.43795(10) -0.13785(8) 0.0191(2) Uani d . 1 4
H H14 0.8243 0.4695 -0.1976 0.023 Uiso calc R 1 4
C C15 0.86127(14) 0.33749(10) -0.10656(9) 0.0202(2) Uani d . 1 4
H H15 0.9356 0.2995 -0.1459 0.024 Uiso calc R 1 4
C C16 0.82009(15) 0.29237(10) -0.01792(9) 0.0219(2) Uani d . 1 4
H H16 0.8673 0.2243 0.0037 0.026 Uiso calc R 1 4
C C17 0.70942(14) 0.34746(10) 0.03884(8) 0.0186(2) Uani d . 1 4
H H17 0.6820 0.3167 0.0994 0.022 Uiso calc R 1 4

loop_
_atom_site_aniso_label
_atom_site_aniso_U_11
_atom_site_aniso_U_22
_atom_site_aniso_U_33
_atom_site_aniso_U_12
_atom_site_aniso_U_13
_atom_site_aniso_U_23
O1 0.0158(4) 0.0176(4) 0.0175(3) 0.0048(3) 0.0017(3) 0.0028(3)
B2 0.0141(5) 0.0152(5) 0.0171(5) 0.0012(4) 0.0001(4) -0.0003(4)
O3 0.0159(4) 0.0166(3) 0.0159(3) 0.0034(3) 0.0031(3) 0.0019(3)
C3A 0.0135(4) 0.0135(4) 0.0144(4) 0.0010(4) 0.0011(3) 0.0007(3)
C4 0.0129(4) 0.0138(4) 0.0152(4) -0.0002(3) 0.0001(3) 0.0006(3)
C5 0.0127(4) 0.0146(4) 0.0172(4) -0.0005(4) 0.0003(4) -0.0001(4)
C6 0.0153(4) 0.0139(4) 0.0217(5) -0.0018(4) -0.0006(4) 0.0010(4)
C7 0.0167(5) 0.0157(4) 0.0218(5) -0.0006(4) 0.0016(4) 0.0047(4)
C7A 0.0140(4) 0.0145(4) 0.0151(4) 0.0020(4) 0.0010(3) 0.0008(4)
C8 0.0187(5) 0.0169(5) 0.0191(5) -0.0017(4) -0.0019(4) -0.0036(4)
C9 0.0157(5) 0.0151(4) 0.0231(5) -0.0019(4) 0.0004(4) -0.0004(4)
C10 0.0143(5) 0.0214(5) 0.0228(5) 0.0020(4) -0.0003(4) 0.0026(4)
C11 0.0182(5) 0.0203(5) 0.0182(5) 0.0007(4) 0.0022(4) -0.0024(4)
C12 0.0138(4) 0.0151(4) 0.0167(4) -0.0001(4) -0.0001(4) -0.0014(4)
C13 0.0158(5) 0.0170(5) 0.0173(4) 0.0002(4) -0.0008(4) -0.0004(4)
C14 0.0191(5) 0.0213(5) 0.0169(5) -0.0010(4) 0.0014(4) -0.0021(4)
C15 0.0179(5) 0.0207(5) 0.0220(5) 0.0013(4) 0.0040(4) -0.0043(4)
C16 0.0205(5) 0.0180(5) 0.0272(5) 0.0054(4) 0.0036(4) 0.0004(4)
C17 0.0175(5) 0.0180(5) 0.0204(5) 0.0031(4) 0.0034(4) 0.0015(4)

loop_
_atom_type_symbol
_atom_type_description
_atom_type_scat_dispersion_real
_atom_type_scat_dispersion_imag
_atom_type_scat_source
C C 0.0033 0.0016 'International Tables Vol C Tables 4.2.6.8 and 6.1.1.4'
H H 0.0000 0.0000 'International Tables Vol C Tables 4.2.6.8 and 6.1.1.4'
B B 0.0013 0.0007 'International Tables Vol C Tables 4.2.6.8 and 6.1.1.4'
O O 0.0106 0.0060 'International Tables Vol C Tables 4.2.6.8 and 6.1.1.4'

loop_
_geom_angle_atom_site_label_1
_geom_angle_atom_site_label_2
_geom_angle_atom_site_label_3
_geom_angle
B2 O1 C7A 108.24(9)
O3 B2 O1 114.25(10)
O3 B2 C12 122.96(10)
O1 B2 C12 122.78(10)
B2 O3 C3A 108.56(8)
O3 C3A C9 105.55(8)
O3 C3A C4 108.18(8)
C9 C3A C4 113.93(9)
O3 C3A C7A 103.72(8)
C9 C3A C7A 113.04(9)
C4 C3A C7A 111.59(9)
C3A C4 C8 108.59(9)
C3A C4 C5 112.56(8)
C8 C4 C5 87.29(8)
C3A C4 H4 115.1
C8 C4 H4 115.1
C5 C4 H4 115.1
C11 C5 C10 107.92(9)
C11 C5 C6 118.15(9)
C10 C5 C6 111.77(9)
C11 C5 C4 121.22(9)
C10 C5 C4 110.62(9)
C6 C5 C4 85.75(8)
C7 C6 C8 108.63(10)
C7 C6 C5 111.14(9)
C8 C6 C5 87.88(8)
C7 C6 H6 115.3
C8 C6 H6 115.3
C5 C6 H6 115.3
C6 C7 C7A 112.97(9)
C6 C7 H7A 109.0
C7A C7 H7A 109.0
C6 C7 H7B 109.0
C7A C7 H7B 109.0
H7A C7 H7B 107.8
O1 C7A C7 110.20(9)
O1 C7A C3A 104.58(8)
C7 C7A C3A 115.87(9)
O1 C7A H7C 108.7
C7 C7A H7C 108.7
C3A C7A H7C 108.7
C6 C8 C4 86.60(8)
C6 C8 H8A 114.2
C4 C8 H8A 114.2
C6 C8 H8B 114.2
C4 C8 H8B 114.2
H8A C8 H8B 111.4
C3A C9 H9A 109.5
C3A C9 H9B 109.5
H9A C9 H9B 109.5
C3A C9 H9C 109.5
H9A C9 H9C 109.5
H9B C9 H9C 109.5
C5 C10 H10A 109.5
C5 C10 H10B 109.5
H10A C10 H10B 109.5
C5 C10 H10C 109.5
H10A C10 H10C 109.5
H10B C10 H10C 109.5
C5 C11 H11A 109.5
C5 C11 H11B 109.5
H11A C11 H11B 109.5
C5 C11 H11C 109.5
H11A C11 H11C 109.5
H11B C11 H11C 109.5
C17 C12 C13 118.35(10)
C17 C12 B2 120.53(10)
C13 C12 B2 121.11(10)
C14 C13 C12 120.87(11)
C14 C13 H13 119.6
C12 C13 H13 119.6
C15 C14 C13 119.71(11)
C15 C14 H14 120.1
C13 C14 H14 120.1
C14 C15 C16 120.31(11)
C14 C15 H15 119.8
C16 C15 H15 119.8
C17 C16 C15 119.67(11)
C17 C16 H16 120.2
C15 C16 H16 120.2
C16 C17 C12 121.07(11)
C16 C17 H17 119.5
C12 C17 H17 119.5

loop_
_geom_bond_atom_site_label_1
_geom_bond_atom_site_label_2
_geom_bond_distance
O1 B2 1.3709(15)
O1 C7A 1.4535(13)
B2 O3 1.3644(15)
B2 C12 1.5544(16)
O3 C3A 1.4612(13)
C3A C9 1.5239(15)
C3A C4 1.5254(15)
C3A C7A 1.5767(15)
C4 C8 1.5563(16)
C4 C5 1.5727(15)
C4 H4 1.0000
C5 C11 1.5307(15)
C5 C10 1.5355(15)
C5 C6 1.5602(15)
C6 C7 1.5280(16)
C6 C8 1.5520(17)
C6 H6 1.0000
C7 C7A 1.5500(16)
C7 H7A 0.9900
C7 H7B 0.9900
C7A H7C 1.0000
C8 H8A 0.9900
C8 H8B 0.9900
C9 H9A 0.9800
C9 H9B 0.9800
C9 H9C 0.9800
C10 H10A 0.9800
C10 H10B 0.9800
C10 H10C 0.9800
C11 H11A 0.9800
C11 H11B 0.9800
C11 H11C 0.9800
C12 C17 1.4012(15)
C12 C13 1.4020(15)
C13 C14 1.3963(16)
C13 H13 0.9500
C14 C15 1.3911(17)
C14 H14 0.9500
C15 C16 1.3927(17)
C15 H15 0.9500
C16 C17 1.3924(16)
C16 H16 0.9500
C17 H17 0.9500

loop_
_geom_hbond_atom_site_label_D
_geom_hbond_atom_site_label_H
_geom_hbond_atom_site_label_A
_geom_hbond_site_symmetry_A
_geom_hbond_distance_DH
_geom_hbond_distance_HA
_geom_hbond_distance_DA
_geom_hbond_angle_DHA
C8 H8A Cg 1_455 0.99 2.94 3.7532(13) 140
C11 H11A Cg 2_565 0.98 2.97 3.9481(13) 174

loop_
_geom_torsion_atom_site_label_1
_geom_torsion_atom_site_label_2
_geom_torsion_atom_site_label_3
_geom_torsion_atom_site_label_4
_geom_torsion
C7A O1 B2 O3 1.42(13)
C7A O1 B2 C12 -178.09(10)
O1 B2 O3 C3A 4.09(13)
C12 B2 O3 C3A -176.40(10)
B2 O3 C3A C9 111.83(10)
B2 O3 C3A C4 -125.86(10)
B2 O3 C3A C7A -7.25(11)
O3 C3A C4 C8 63.98(10)
C9 C3A C4 C8 -178.99(9)
C7A C3A C4 C8 -49.50(11)
O3 C3A C4 C5 158.89(8)
C9 C3A C4 C5 -84.08(11)
C7A C3A C4 C5 45.42(12)
C3A C4 C5 C11 37.66(14)
C8 C4 C5 C11 146.68(10)
C3A C4 C5 C10 165.43(9)
C8 C4 C5 C10 -85.55(10)
C3A C4 C5 C6 -82.88(10)
C8 C4 C5 C6 26.13(8)
C11 C5 C6 C7 -40.37(13)
C10 C5 C6 C7 -166.49(9)
C4 C5 C6 C7 82.98(10)
C11 C5 C6 C8 -149.55(10)
C10 C5 C6 C8 84.33(10)
C4 C5 C6 C8 -26.20(8)
C8 C6 C7 C7A 47.70(12)
C5 C6 C7 C7A -47.38(13)
B2 O1 C7A C7 119.37(10)
B2 O1 C7A C3A -5.80(11)
C6 C7 C7A O1 -120.17(10)
C6 C7 C7A C3A -1.72(14)
O3 C3A C7A O1 7.86(10)
C9 C3A C7A O1 -105.95(10)
C4 C3A C7A O1 124.09(9)
O3 C3A C7A C7 -113.64(10)
C9 C3A C7A C7 132.54(10)
C4 C3A C7A C7 2.59(13)
C7 C6 C8 C4 -85.15(9)
C5 C6 C8 C4 26.47(8)
C3A C4 C8 C6 86.66(9)
C5 C4 C8 C6 -26.25(8)
O3 B2 C12 C17 -176.74(11)
O1 B2 C12 C17 2.72(17)
O3 B2 C12 C13 3.88(17)
O1 B2 C12 C13 -176.66(11)
C17 C12 C13 C14 0.39(17)
B2 C12 C13 C14 179.78(11)
C12 C13 C14 C15 0.88(17)
C13 C14 C15 C16 -1.55(18)
C14 C15 C16 C17 0.94(19)
C15 C16 C17 C12 0.36(19)
C13 C12 C17 C16 -1.01(17)
B2 C12 C17 C16 179.59(11)

loop_
_cod_related_entry_id
_cod_related_entry_database
_cod_related_entry_code
1 ChemSpider 30658048
